data_7051728
loop_
_publ_author_name
'V\(alean, Ana-Maria'
'G\'omez-Ruiz, Santiago'
'L\"onnecke, Peter'
'Silaghi-Dumitrescu, Ioan'
'Silaghi-Dumitrescu, Luminita'
'Hey-Hawkins, Evamarie'

_publ_section_title
;
 Stabilisation of an inorganic digallane by the phosphinobisthiolato
 P,S,S pincer ligand PPh(2-SC6H4)2
;
_journal_issue 8
_journal_name_full 'New Journal of Chemistry'
_journal_page_first 1771
_journal_paper_doi 10.1039/b907668a
_journal_volume 33
_journal_year 2009
_chemical_formula_sum 'C44.75 H36 Ga2 P2 S4'
_chemical_formula_weight 903.36
_chemical_name_systematic
;
?
;
_space_group_IT_number 2
_symmetry_cell_setting triclinic
_symmetry_space_group_name_Hall '-P 1'
_symmetry_space_group_name_H-M 'P -1'
_atom_sites_solution_hydrogens geom
_atom_sites_solution_primary direct
_atom_sites_solution_secondary difmap
_audit_creation_method SHELXL-97
_cell_angle_alpha 83.400(9)
_cell_angle_beta 83.011(6)
_cell_angle_gamma 73.175(14)
_cell_formula_units_Z 4
_cell_length_a 12.4389(14)
_cell_length_b 13.867(3)
_cell_length_c 24.7218(11)
_cell_measurement_reflns_used 39161
_cell_measurement_temperature 130(2)
_cell_measurement_theta_max 32.2263
_cell_measurement_theta_min 2.7204
_cell_volume 4037.1(10)
_computing_cell_refinement
;
CrysAlis RED, Oxford Diffraction Ltd.,
Version 1.171.31.7 (release 18-10-2006 CrysAlis171 .NET)
(compiled Oct 18 2006,16:28:17)
;
_computing_data_collection
;
CrysAlis CCD, Oxford Diffraction Ltd.,
Version 1.171.31.7 (release 18-10-2006 CrysAlis171 .NET)
(compiled Oct 18 2006,16:28:17)
;
_computing_data_reduction
;
CrysAlis RED, Oxford Diffraction Ltd.,
Version 1.171.31.7 (release 18-10-2006 CrysAlis171 .NET)
(compiled Oct 18 2006,16:28:17)
;
_computing_molecular_graphics 'ORTEP3 for Windows (L. J. Farrugia, 1997)'
_computing_publication_material 'WINGX (L.J. Farrugia,1999)'
_computing_structure_refinement 'SHELXL-97 (Sheldrick, 1997)'
_computing_structure_solution 'SHELXS-97 (Sheldrick, 1990)'
_diffrn_ambient_temperature 130(2)
_diffrn_detector_area_resol_mean 16.356
_diffrn_measured_fraction_theta_full 0.996
_diffrn_measured_fraction_theta_max 0.996
_diffrn_measurement_device_type 'ccd xcalibur s'
_diffrn_measurement_method '\w scans and \f scans'
_diffrn_radiation_monochromator graphite
_diffrn_radiation_source 'fine-focus sealed tube'
_diffrn_radiation_type MoK\a
_diffrn_radiation_wavelength 0.71073
_diffrn_reflns_av_R_equivalents 0.0437
_diffrn_reflns_av_sigmaI/netI 0.0584
_diffrn_reflns_limit_h_max 16
_diffrn_reflns_limit_h_min -16
_diffrn_reflns_limit_k_max 18
_diffrn_reflns_limit_k_min -18
_diffrn_reflns_limit_l_max 32
_diffrn_reflns_limit_l_min -32
_diffrn_reflns_number 104559
_diffrn_reflns_theta_full 28.28
_diffrn_reflns_theta_max 28.28
_diffrn_reflns_theta_min 2.73
_exptl_absorpt_coefficient_mu 1.653
_exptl_absorpt_correction_T_max 1
_exptl_absorpt_correction_T_min 0.90134
_exptl_absorpt_correction_type multi-scan
_exptl_absorpt_process_details
;
CrysAlis RED, Oxford Diffraction Ltd.,
Version 1.171.31.7 (release 18-10-2006 CrysAlis171 .NET)
(compiled Oct 18 2006,16:28:17)
Empirical absorption correction using spherical harmonics,
implemented in SCALE3 ABSPACK scaling algorithm.
;
_exptl_crystal_colour colourless
_exptl_crystal_density_diffrn 1.486
_exptl_crystal_density_method 'not measured'
_exptl_crystal_description prism
_exptl_crystal_F_000 1842
_exptl_crystal_size_max 0.4
_exptl_crystal_size_mid 0.3
_exptl_crystal_size_min 0.3
_refine_diff_density_max 0.459
_refine_diff_density_min -0.365
_refine_diff_density_rms 0.071
_refine_ls_extinction_method none
_refine_ls_goodness_of_fit_ref 1.027
_refine_ls_hydrogen_treatment constr
_refine_ls_matrix_type full
_refine_ls_number_parameters 970
_refine_ls_number_reflns 19952
_refine_ls_number_restraints 0
_refine_ls_restrained_S_all 1.027
_refine_ls_R_factor_all 0.0554
_refine_ls_R_factor_gt 0.0293
_refine_ls_shift/su_max 0.003
_refine_ls_shift/su_mean 0.000
_refine_ls_structure_factor_coef Fsqd
_refine_ls_weighting_details 'calc w=1/[\s^2^(Fo^2^)+(0.0271P)^2^+0.0000P] where P=(Fo^2^+2Fc^2^)/3'
_refine_ls_weighting_scheme calc
_refine_ls_wR_factor_gt 0.0549
_refine_ls_wR_factor_ref 0.0627
_reflns_number_gt 14120
_reflns_number_total 19952
_reflns_threshold_expression >2sigma(I)
_cod_data_source_file b907668a.txt
_cod_data_source_block x0138fin
_cod_original_cell_volume 4037.1(9)
_cod_original_sg_symbol_H-M P-1
_cod_database_code 7051728

loop_
_symmetry_equiv_pos_as_xyz
'x, y, z'
'-x, -y, -z'

loop_
_atom_site_label
_atom_site_type_symbol
_atom_site_fract_x
_atom_site_fract_y
_atom_site_fract_z
_atom_site_U_iso_or_equiv
_atom_site_adp_type
_atom_site_occupancy
_atom_site_symmetry_multiplicity
_atom_site_calc_flag
_atom_site_refinement_flags
_atom_site_disorder_assembly
_atom_site_disorder_group
Ga1 Ga 0.812085(17) 0.507760(17) 0.736046(9) 0.01785(5) Uani 1 1 d . . .
Ga2 Ga 0.834248(17) 0.399379(18) 0.818471(9) 0.01856(5) Uani 1 1 d . . .
S1 S 0.88299(4) 0.45448(5) 0.65014(2) 0.02750(13) Uani 1 1 d . . .
S2 S 0.79504(5) 0.67658(4) 0.73663(3) 0.03167(14) Uani 1 1 d . . .
S3 S 0.96668(4) 0.24409(4) 0.83444(2) 0.02292(12) Uani 1 1 d . . .
S4 S 0.66713(4) 0.41887(5) 0.87334(2) 0.02717(13) Uani 1 1 d . . .
P1 P 0.62873(4) 0.54694(4) 0.70589(2) 0.01747(11) Uani 1 1 d . . .
P2 P 0.91076(4) 0.44774(4) 0.89167(2) 0.01759(11) Uani 1 1 d . . .
C1 C 0.76274(17) 0.45750(15) 0.61801(8) 0.0205(5) Uani 1 1 d . . .
C2 C 0.65121(16) 0.49432(15) 0.64071(8) 0.0189(4) Uani 1 1 d . . .
C3 C 0.56172(19) 0.49390(17) 0.61232(9) 0.0287(5) Uani 1 1 d . . .
H3 H 0.4865 0.5191 0.6281 0.034 Uiso 1 1 calc R . .
C4 C 0.5808(2) 0.45720(18) 0.56127(9) 0.0320(6) Uani 1 1 d . . .
H4 H 0.5194 0.4574 0.5419 0.038 Uiso 1 1 calc R . .
C5 C 0.6909(2) 0.42010(17) 0.53885(9) 0.0337(6) Uani 1 1 d . . .
H5 H 0.7046 0.3943 0.5039 0.040 Uiso 1 1 calc R . .
C6 C 0.7805(2) 0.41993(16) 0.56626(8) 0.0275(5) Uani 1 1 d . . .
H6 H 0.8553 0.3942 0.5501 0.033 Uiso 1 1 calc R . .
C7 C 0.67179(17) 0.73311(16) 0.70238(8) 0.0235(5) Uani 1 1 d . . .
C8 C 0.59608(16) 0.68193(16) 0.69119(8) 0.0213(5) Uani 1 1 d . . .
C9 C 0.49870(18) 0.73505(18) 0.66573(9) 0.0296(5) Uani 1 1 d . . .
H9 H 0.4471 0.7002 0.6588 0.036 Uiso 1 1 calc R . .
C10 C 0.4771(2) 0.83674(18) 0.65077(10) 0.0369(6) Uani 1 1 d . . .
H10 H 0.4110 0.8721 0.6335 0.044 Uiso 1 1 calc R . .
C11 C 0.5521(2) 0.88723(18) 0.66099(10) 0.0380(6) Uani 1 1 d . . .
H11 H 0.5377 0.9575 0.6503 0.046 Uiso 1 1 calc R . .
C12 C 0.6479(2) 0.83704(17) 0.68663(9) 0.0325(6) Uani 1 1 d . . .
H12 H 0.6981 0.8733 0.6937 0.039 Uiso 1 1 calc R . .
C13 C 0.50646(15) 0.51852(16) 0.74358(8) 0.0188(4) Uani 1 1 d . . .
C14 C 0.48331(17) 0.42746(17) 0.73995(9) 0.0242(5) Uani 1 1 d . . .
H14 H 0.5298 0.3807 0.7157 0.029 Uiso 1 1 calc R . .
C15 C 0.39258(18) 0.40458(18) 0.77155(9) 0.0292(5) Uani 1 1 d . . .
H15 H 0.3765 0.3426 0.7687 0.035 Uiso 1 1 calc R . .
C16 C 0.32551(18) 0.47220(19) 0.80730(9) 0.0311(6) Uani 1 1 d . . .
H16 H 0.2630 0.4567 0.8288 0.037 Uiso 1 1 calc R . .
C17 C 0.34907(18) 0.56143(19) 0.81185(9) 0.0317(6) Uani 1 1 d . . .
H17 H 0.3030 0.6072 0.8367 0.038 Uiso 1 1 calc R . .
C18 C 0.43961(17) 0.58553(17) 0.78048(8) 0.0250(5) Uani 1 1 d . . .
H18 H 0.4560 0.6472 0.7841 0.030 Uiso 1 1 calc R . .
C19 C 1.06863(16) 0.27133(16) 0.86959(8) 0.0193(4) Uani 1 1 d . . .
C20 C 1.04890(16) 0.36104(16) 0.89514(8) 0.0187(4) Uani 1 1 d . . .
C21 C 1.13424(16) 0.38010(17) 0.92003(8) 0.0225(5) Uani 1 1 d . . .
H21 H 1.1201 0.4413 0.9369 0.027 Uiso 1 1 calc R . .
C22 C 1.23991(17) 0.31036(18) 0.92041(9) 0.0279(5) Uani 1 1 d . . .
H22 H 1.2985 0.3238 0.9369 0.034 Uiso 1 1 calc R . .
C23 C 1.25854(17) 0.22107(18) 0.89639(9) 0.0291(5) Uani 1 1 d . . .
H23 H 1.3304 0.1727 0.8969 0.035 Uiso 1 1 calc R . .
C24 C 1.17448(17) 0.20104(17) 0.87169(8) 0.0260(5) Uani 1 1 d . . .
H24 H 1.1888 0.1387 0.8559 0.031 Uiso 1 1 calc R . .
C25 C 0.71385(16) 0.40691(17) 0.93897(8) 0.0226(5) Uani 1 1 d . . .
C26 C 0.82024(16) 0.41456(15) 0.94900(8) 0.0193(4) Uani 1 1 d . . .
C27 C 0.85286(17) 0.39653(17) 1.00204(8) 0.0255(5) Uani 1 1 d . . .
H27 H 0.9263 0.3982 1.0081 0.031 Uiso 1 1 calc R . .
C28 C 0.78077(19) 0.3765(2) 1.04572(9) 0.0371(6) Uani 1 1 d . . .
H28 H 0.8040 0.3641 1.0817 0.045 Uiso 1 1 calc R . .
C29 C 0.6733(2) 0.3745(2) 1.03661(10) 0.0425(7) Uani 1 1 d . . .
H29 H 0.6219 0.3635 1.0668 0.051 Uiso 1 1 calc R . .
C30 C 0.64040(18) 0.3885(2) 0.98426(9) 0.0354(6) Uani 1 1 d . . .
H30 H 0.5672 0.3856 0.9788 0.042 Uiso 1 1 calc R . .
C31 C 0.91989(16) 0.57344(16) 0.89773(8) 0.0192(4) Uani 1 1 d . . .
C32 C 0.98993(17) 0.61311(17) 0.85872(9) 0.0254(5) Uani 1 1 d . . .
H32 H 1.0355 0.5722 0.8316 0.030 Uiso 1 1 calc R . .
C33 C 0.99343(19) 0.71150(18) 0.85936(9) 0.0295(5) Uani 1 1 d . . .
H33 H 1.0413 0.7382 0.8327 0.035 Uiso 1 1 calc R . .
C34 C 0.92722(19) 0.77143(18) 0.89884(9) 0.0298(5) Uani 1 1 d . . .
H34 H 0.9302 0.8390 0.8994 0.036 Uiso 1 1 calc R . .
C35 C 0.85733(19) 0.73321(17) 0.93709(9) 0.0308(5) Uani 1 1 d . . .
H35 H 0.8115 0.7748 0.9639 0.037 Uiso 1 1 calc R . .
C36 C 0.85293(17) 0.63439(16) 0.93695(9) 0.0247(5) Uani 1 1 d . . .
H36 H 0.8043 0.6085 0.9636 0.030 Uiso 1 1 calc R . .
Ga3 Ga 0.104040(17) 0.264313(17) 0.707052(9) 0.01821(5) Uani 1 1 d . . .
Ga4 Ga -0.057923(17) 0.211637(17) 0.695004(9) 0.01784(5) Uani 1 1 d . . .
S5 S 0.25136(4) 0.13309(4) 0.73514(2) 0.02676(13) Uani 1 1 d . . .
S6 S 0.09434(4) 0.41110(4) 0.74645(2) 0.02390(12) Uani 1 1 d . . .
S7 S -0.09054(5) 0.17154(4) 0.61215(2) 0.02669(13) Uani 1 1 d . . .
S8 S -0.22981(4) 0.27201(4) 0.74495(2) 0.02067(11) Uani 1 1 d . . .
P3 P 0.22894(4) 0.31665(4) 0.63568(2) 0.01808(11) Uani 1 1 d . . .
P4 P -0.05671(4) 0.04537(4) 0.73289(2) 0.01836(11) Uani 1 1 d . . .
C37 C 0.36906(16) 0.16861(16) 0.70114(8) 0.0216(5) Uani 1 1 d . . .
C38 C 0.36428(16) 0.24498(16) 0.65818(8) 0.0205(5) Uani 1 1 d . . .
C39 C 0.46361(17) 0.26842(18) 0.63591(9) 0.0273(5) Uani 1 1 d . . .
H39 H 0.4597 0.3224 0.6081 0.033 Uiso 1 1 calc R . .
C40 C 0.56711(18) 0.21474(19) 0.65347(10) 0.0329(6) Uani 1 1 d . . .
H40 H 0.6339 0.2310 0.6378 0.039 Uiso 1 1 calc R . .
C41 C 0.57196(18) 0.13734(19) 0.69404(10) 0.0330(6) Uani 1 1 d . . .
H41 H 0.6430 0.0988 0.7056 0.040 Uiso 1 1 calc R . .
C42 C 0.47518(17) 0.11483(17) 0.71817(9) 0.0277(5) Uani 1 1 d . . .
H42 H 0.4805 0.0621 0.7467 0.033 Uiso 1 1 calc R . .
C43 C 0.15363(15) 0.48427(15) 0.69452(8) 0.0188(4) Uani 1 1 d . . .
C44 C 0.21292(16) 0.44691(16) 0.64589(8) 0.0192(4) Uani 1 1 d . . .
C45 C 0.26043(18) 0.50874(17) 0.60802(9) 0.0270(5) Uani 1 1 d . . .
H45 H 0.2987 0.4833 0.5747 0.032 Uiso 1 1 calc R . .
C46 C 0.25272(19) 0.60639(17) 0.61812(9) 0.0300(5) Uani 1 1 d . . .
H46 H 0.2876 0.6474 0.5926 0.036 Uiso 1 1 calc R . .
C47 C 0.19340(19) 0.64398(18) 0.66594(9) 0.0316(5) Uani 1 1 d . . .
H47 H 0.1871 0.7114 0.6730 0.038 Uiso 1 1 calc R . .
C48 C 0.14351(18) 0.58473(16) 0.70338(9) 0.0270(5) Uani 1 1 d . . .
H48 H 0.1018 0.6122 0.7356 0.032 Uiso 1 1 calc R . .
C49 C 0.23069(17) 0.31328(16) 0.56232(8) 0.0213(5) Uani 1 1 d . . .
C50 C 0.13020(19) 0.3592(2) 0.53950(9) 0.0338(6) Uani 1 1 d . . .
H50 H 0.0648 0.3905 0.5621 0.041 Uiso 1 1 calc R . .
C51 C 0.1245(2) 0.3598(2) 0.48408(10) 0.0400(6) Uani 1 1 d . . .
H51 H 0.0554 0.3922 0.4687 0.048 Uiso 1 1 calc R . .
C52 C 0.2178(2) 0.31396(19) 0.45106(9) 0.0369(6) Uani 1 1 d . . .
H52 H 0.2133 0.3139 0.4130 0.044 Uiso 1 1 calc R . .
C53 C 0.3173(2) 0.2684(2) 0.47318(10) 0.0426(7) Uani 1 1 d . . .
H53 H 0.3820 0.2368 0.4503 0.051 Uiso 1 1 calc R . .
C54 C 0.3248(2) 0.26789(19) 0.52916(9) 0.0354(6) Uani 1 1 d . . .
H54 H 0.3944 0.2364 0.5443 0.042 Uiso 1 1 calc R . .
C55 C -0.08173(16) 0.04099(16) 0.62368(9) 0.0225(5) Uani 1 1 d . . .
C56 C -0.06715(16) -0.01699(16) 0.67466(8) 0.0210(5) Uani 1 1 d . . .
C57 C -0.06270(18) -0.11929(17) 0.67805(9) 0.0269(5) Uani 1 1 d . . .
H57 H -0.0534 -0.1581 0.7123 0.032 Uiso 1 1 calc R . .
C58 C -0.07150(19) -0.16518(18) 0.63275(10) 0.0331(6) Uani 1 1 d . . .
H58 H -0.0678 -0.2350 0.6357 0.040 Uiso 1 1 calc R . .
C59 C -0.08585(19) -0.10811(18) 0.58296(10) 0.0329(6) Uani 1 1 d . . .
H59 H -0.0926 -0.1390 0.5517 0.039 Uiso 1 1 calc R . .
C60 C -0.09040(18) -0.00733(18) 0.57837(9) 0.0287(5) Uani 1 1 d . . .
H60 H -0.0996 0.0303 0.5438 0.034 Uiso 1 1 calc R . .
C61 C -0.25470(16) 0.16326(16) 0.78306(8) 0.0197(4) Uani 1 1 d . . .
C62 C -0.18550(16) 0.06425(16) 0.77751(8) 0.0195(4) Uani 1 1 d . . .
C63 C -0.21637(17) -0.01738(17) 0.80728(9) 0.0267(5) Uani 1 1 d . . .
H63 H -0.1701 -0.0843 0.8030 0.032 Uiso 1 1 calc R . .
C64 C -0.31324(18) -0.00160(19) 0.84277(9) 0.0316(6) Uani 1 1 d . . .
H64 H -0.3340 -0.0572 0.8628 0.038 Uiso 1 1 calc R . .
C65 C -0.37979(18) 0.09640(19) 0.84886(9) 0.0301(5) Uani 1 1 d . . .
H65 H -0.4462 0.1076 0.8735 0.036 Uiso 1 1 calc R . .
C66 C -0.35178(16) 0.17771(18) 0.81996(9) 0.0259(5) Uani 1 1 d . . .
H66 H -0.3985 0.2442 0.8250 0.031 Uiso 1 1 calc R . .
C67 C 0.05245(16) -0.03848(15) 0.77204(8) 0.0191(4) Uani 1 1 d . . .
C68 C 0.14588(17) -0.10465(17) 0.74593(9) 0.0263(5) Uani 1 1 d . . .
H68 H 0.1509 -0.1088 0.7076 0.032 Uiso 1 1 calc R . .
C69 C 0.23128(18) -0.16424(18) 0.77619(10) 0.0314(6) Uani 1 1 d . . .
H69 H 0.2947 -0.2099 0.7586 0.038 Uiso 1 1 calc R . .
C70 C 0.22478(18) -0.15765(17) 0.83172(10) 0.0323(6) Uani 1 1 d . . .
H70 H 0.2833 -0.1995 0.8523 0.039 Uiso 1 1 calc R . .
C71 C 0.13421(18) -0.09092(17) 0.85767(9) 0.0278(5) Uani 1 1 d . . .
H71 H 0.1307 -0.0860 0.8959 0.033 Uiso 1 1 calc R . .
C72 C 0.04785(17) -0.03077(16) 0.82768(9) 0.0238(5) Uani 1 1 d . . .
H72 H -0.0145 0.0158 0.8454 0.029 Uiso 1 1 calc R . .
C101 C 0.5192(3) 0.1513(3) -0.00448(13) 0.0787(11) Uani 1 1 d . . .
H10E H 0.4427 0.1658 -0.0156 0.118 Uiso 1 1 calc R . .
H10F H 0.5640 0.0845 -0.0153 0.118 Uiso 1 1 calc R . .
H10G H 0.5545 0.2028 -0.0224 0.118 Uiso 1 1 calc R . .
C102 C 0.5136(2) 0.1524(2) 0.05658(12) 0.0471(7) Uani 1 1 d . . .
C103 C 0.4449(2) 0.2335(2) 0.08342(16) 0.0623(9) Uani 1 1 d . . .
H103 H 0.4017 0.2905 0.0628 0.075 Uiso 1 1 calc R . .
C104 C 0.4379(2) 0.2333(3) 0.13970(17) 0.0689(10) Uani 1 1 d . . .
H104 H 0.3901 0.2897 0.1574 0.083 Uiso 1 1 calc R . .
C105 C 0.5003(3) 0.1509(3) 0.16999(14) 0.0616(9) Uani 1 1 d . . .
H105 H 0.4952 0.1497 0.2087 0.074 Uiso 1 1 calc R . .
C106 C 0.5701(2) 0.0705(2) 0.14364(12) 0.0470(7) Uani 1 1 d . . .
H106 H 0.6146 0.0141 0.1642 0.056 Uiso 1 1 calc R . .
C107 C 0.5758(2) 0.0714(2) 0.08770(11) 0.0402(6) Uani 1 1 d . . .
H107 H 0.6237 0.0149 0.0701 0.048 Uiso 1 1 calc R . .
C201 C 0.2323(2) 1.0539(2) 0.60109(11) 0.0515(8) Uani 1 1 d . . .
H20E H 0.2995 1.0744 0.6058 0.077 Uiso 1 1 calc R . .
H20F H 0.2051 1.0243 0.6361 0.077 Uiso 1 1 calc R . .
H20G H 0.1732 1.1132 0.5885 0.077 Uiso 1 1 calc R . .
C202 C 0.26147(19) 0.97768(18) 0.55982(10) 0.0336(6) Uani 1 1 d . . .
C203 C 0.3428(2) 0.9797(2) 0.51576(11) 0.0407(6) Uani 1 1 d . . .
H203 H 0.3800 1.0315 0.5116 0.049 Uiso 1 1 calc R . .
C204 C 0.3700(2) 0.9090(2) 0.47855(11) 0.0460(7) Uani 1 1 d . . .
H204 H 0.4260 0.9113 0.4491 0.055 Uiso 1 1 calc R . .
C205 C 0.3156(2) 0.8342(2) 0.48392(11) 0.0454(7) Uani 1 1 d . . .
H205 H 0.3343 0.7848 0.4581 0.054 Uiso 1 1 calc R . .
C206 C 0.2337(2) 0.83126(19) 0.52695(10) 0.0369(6) Uani 1 1 d . . .
H206 H 0.1958 0.7802 0.5304 0.044 Uiso 1 1 calc R . .
C207 C 0.20721(19) 0.90205(18) 0.56477(10) 0.0331(6) Uani 1 1 d . . .
H207 H 0.1516 0.8992 0.5944 0.040 Uiso 1 1 calc R . .
C301 C 0.0679(3) 0.9522(2) 0.01578(14) 0.0430(16) Uani 0.50 1 d PG A -1
C302 C 0.0627(4) 1.0516(3) -0.00230(17) 0.050(3) Uani 0.50 1 d PG A -1
H302 H 0.1258 1.0764 -0.0008 0.060 Uiso 0.50 1 calc PR A -1
C303 C -0.0345(5) 1.1148(2) -0.02260(18) 0.069(3) Uani 0.50 1 d PG A -1
H303 H -0.0381 1.1830 -0.0350 0.083 Uiso 0.50 1 calc PR A -1
C304 C -0.1265(4) 1.0787(4) -0.0248(2) 0.075(3) Uani 0.50 1 d PG A -1
H304 H -0.1932 1.1221 -0.0387 0.090 Uiso 0.50 1 calc PR A -1
C305 C -0.1212(3) 0.9794(5) -0.0067(2) 0.073(3) Uani 0.50 1 d PG A -1
H305 H -0.1844 0.9546 -0.0082 0.087 Uiso 0.50 1 calc PR A -1
C306 C -0.0240(3) 0.9161(3) 0.01357(19) 0.051(3) Uani 0.50 1 d PG A -1
H306 H -0.0204 0.8479 0.0260 0.061 Uiso 0.50 1 calc PR A -1
C307 C 0.1742(3) 0.8831(4) 0.03796(19) 0.090(3) Uani 0.50 1 d PG A -1
H30A H 0.1541 0.8363 0.0676 0.135 Uiso 0.50 1 calc PR A -1
H30B H 0.2157 0.9236 0.0520 0.135 Uiso 0.50 1 calc PR A -1
H30C H 0.2216 0.8446 0.0086 0.135 Uiso 0.50 1 calc PR A -1

loop_
_atom_site_aniso_label
_atom_site_aniso_U_11
_atom_site_aniso_U_22
_atom_site_aniso_U_33
_atom_site_aniso_U_23
_atom_site_aniso_U_13
_atom_site_aniso_U_12
Ga1 0.01775(10) 0.01825(12) 0.01656(12) -0.00024(9) -0.00134(8) -0.00405(9)
Ga2 0.01813(10) 0.02156(12) 0.01528(12) -0.00104(10) -0.00127(9) -0.00474(9)
S1 0.0191(2) 0.0379(3) 0.0179(3) -0.0012(2) 0.0014(2) 0.0023(2)
S2 0.0306(3) 0.0211(3) 0.0466(4) 0.0003(3) -0.0115(3) -0.0102(2)
S3 0.0275(3) 0.0188(3) 0.0229(3) -0.0023(2) -0.0074(2) -0.0050(2)
S4 0.0183(2) 0.0453(4) 0.0195(3) -0.0057(3) -0.0007(2) -0.0105(2)
P1 0.0165(2) 0.0183(3) 0.0165(3) -0.0015(2) -0.0007(2) -0.0034(2)
P2 0.0167(2) 0.0198(3) 0.0161(3) -0.0024(2) -0.0006(2) -0.0049(2)
C1 0.0285(11) 0.0152(11) 0.0158(11) 0.0009(8) -0.0012(8) -0.0039(9)
C2 0.0250(10) 0.0163(11) 0.0155(11) -0.0010(8) -0.0018(8) -0.0060(8)
C3 0.0319(12) 0.0298(13) 0.0264(13) 0.0042(10) -0.0041(10) -0.0135(10)
C4 0.0517(15) 0.0354(14) 0.0169(12) 0.0041(10) -0.0127(11) -0.0233(12)
C5 0.0634(17) 0.0248(13) 0.0155(12) -0.0005(10) -0.0049(11) -0.0163(12)
C6 0.0428(13) 0.0198(12) 0.0150(12) -0.0014(9) 0.0020(10) -0.0032(10)
C7 0.0277(11) 0.0202(11) 0.0191(12) -0.0001(9) 0.0013(9) -0.0030(9)
C8 0.0207(10) 0.0194(11) 0.0189(11) -0.0005(9) 0.0026(8) -0.0002(8)
C9 0.0298(11) 0.0284(13) 0.0259(13) 0.0001(10) -0.0034(9) -0.0011(10)
C10 0.0386(13) 0.0264(14) 0.0364(15) 0.0013(11) -0.0082(11) 0.0061(11)
C11 0.0532(16) 0.0184(12) 0.0333(15) -0.0002(11) -0.0036(12) 0.0033(11)
C12 0.0427(13) 0.0186(12) 0.0354(14) -0.0029(10) -0.0009(11) -0.0083(10)
C13 0.0157(9) 0.0241(11) 0.0149(11) 0.0015(9) -0.0040(8) -0.0030(8)
C14 0.0214(10) 0.0259(12) 0.0249(12) -0.0026(10) -0.0042(9) -0.0052(9)
C15 0.0282(11) 0.0296(13) 0.0316(14) 0.0022(10) -0.0031(10) -0.0128(10)
C16 0.0239(11) 0.0406(15) 0.0257(13) 0.0062(11) 0.0023(9) -0.0094(10)
C17 0.0271(11) 0.0380(15) 0.0250(13) -0.0057(11) 0.0096(9) -0.0053(10)
C18 0.0246(10) 0.0275(12) 0.0231(12) -0.0062(10) 0.0013(9) -0.0074(9)
C19 0.0222(10) 0.0239(11) 0.0119(11) 0.0032(9) -0.0031(8) -0.0077(9)
C20 0.0188(9) 0.0225(11) 0.0139(11) 0.0007(9) -0.0002(8) -0.0058(8)
C21 0.0232(10) 0.0273(12) 0.0175(11) -0.0045(9) 0.0005(8) -0.0078(9)
C22 0.0217(10) 0.0389(14) 0.0233(12) -0.0011(11) -0.0056(9) -0.0078(10)
C23 0.0200(10) 0.0334(14) 0.0276(13) 0.0040(11) -0.0047(9) 0.0010(10)
C24 0.0283(11) 0.0229(12) 0.0225(12) -0.0006(10) -0.0029(9) -0.0005(9)
C25 0.0221(10) 0.0280(12) 0.0165(11) -0.0032(9) 0.0002(8) -0.0052(9)
C26 0.0221(10) 0.0199(11) 0.0162(11) -0.0027(9) 0.0007(8) -0.0067(8)
C27 0.0230(10) 0.0329(13) 0.0215(12) -0.0025(10) -0.0019(9) -0.0091(10)
C28 0.0360(13) 0.0615(18) 0.0162(12) 0.0010(12) -0.0032(10) -0.0186(13)
C29 0.0376(13) 0.077(2) 0.0174(13) 0.0012(13) 0.0046(10) -0.0283(14)
C30 0.0244(11) 0.0575(18) 0.0280(14) -0.0024(12) 0.0021(9) -0.0197(11)
C31 0.0201(9) 0.0224(11) 0.0161(11) -0.0039(9) -0.0037(8) -0.0058(8)
C32 0.0294(11) 0.0280(13) 0.0205(12) -0.0043(10) 0.0013(9) -0.0113(10)
C33 0.0351(12) 0.0299(13) 0.0267(13) 0.0021(10) 0.0003(10) -0.0174(10)
C34 0.0386(13) 0.0223(12) 0.0307(14) -0.0014(10) -0.0075(10) -0.0104(10)
C35 0.0379(13) 0.0235(12) 0.0288(13) -0.0066(10) 0.0001(10) -0.0044(10)
C36 0.0245(10) 0.0230(12) 0.0258(12) -0.0016(10) 0.0017(9) -0.0073(9)
Ga3 0.01631(10) 0.01950(12) 0.01863(12) -0.00118(9) -0.00078(8) -0.00517(9)
Ga4 0.01701(10) 0.01758(12) 0.01885(13) -0.00162(9) -0.00177(9) -0.00462(9)
S5 0.0219(3) 0.0262(3) 0.0271(3) 0.0068(2) -0.0015(2) -0.0026(2)
S6 0.0271(3) 0.0266(3) 0.0207(3) -0.0072(2) 0.0058(2) -0.0129(2)
S7 0.0376(3) 0.0207(3) 0.0213(3) -0.0004(2) -0.0078(2) -0.0057(2)
S8 0.0177(2) 0.0182(3) 0.0252(3) -0.0038(2) -0.0001(2) -0.0036(2)
P3 0.0192(2) 0.0176(3) 0.0166(3) -0.0020(2) 0.0011(2) -0.0046(2)
P4 0.0180(2) 0.0168(3) 0.0199(3) -0.0006(2) -0.0023(2) -0.0042(2)
C37 0.0203(10) 0.0217(11) 0.0232(12) -0.0068(9) -0.0029(8) -0.0044(9)
C38 0.0178(9) 0.0213(11) 0.0234(12) -0.0079(9) -0.0014(8) -0.0049(8)
C39 0.0284(11) 0.0282(13) 0.0285(13) -0.0096(10) 0.0020(9) -0.0120(10)
C40 0.0198(10) 0.0431(15) 0.0402(15) -0.0153(12) 0.0004(10) -0.0124(10)
C41 0.0215(11) 0.0384(15) 0.0407(15) -0.0188(12) -0.0068(10) -0.0032(10)
C42 0.0270(11) 0.0281(13) 0.0278(13) -0.0070(10) -0.0089(9) -0.0030(10)
C43 0.0167(9) 0.0199(11) 0.0196(11) 0.0007(9) -0.0039(8) -0.0047(8)
C44 0.0193(9) 0.0194(11) 0.0174(11) 0.0014(9) -0.0027(8) -0.0037(8)
C45 0.0332(12) 0.0269(13) 0.0198(12) 0.0006(10) -0.0005(9) -0.0083(10)
C46 0.0421(13) 0.0241(13) 0.0255(13) 0.0056(10) -0.0027(10) -0.0149(11)
C47 0.0423(13) 0.0204(12) 0.0329(14) -0.0008(10) -0.0057(11) -0.0095(10)
C48 0.0302(11) 0.0230(12) 0.0266(13) -0.0079(10) 0.0012(9) -0.0048(10)
C49 0.0274(10) 0.0201(11) 0.0178(11) -0.0025(9) 0.0027(8) -0.0103(9)
C50 0.0305(12) 0.0513(17) 0.0184(13) -0.0050(11) 0.0005(9) -0.0097(11)
C51 0.0440(14) 0.0522(18) 0.0260(14) -0.0006(12) -0.0081(11) -0.0156(13)
C52 0.0632(17) 0.0378(15) 0.0151(13) -0.0014(11) -0.0023(11) -0.0234(13)
C53 0.0584(17) 0.0410(16) 0.0231(14) -0.0137(12) 0.0122(12) -0.0080(13)
C54 0.0364(13) 0.0360(15) 0.0283(14) -0.0053(11) 0.0036(10) -0.0032(11)
C55 0.0200(10) 0.0232(12) 0.0236(12) -0.0051(9) -0.0037(8) -0.0029(9)
C56 0.0193(9) 0.0209(11) 0.0232(12) -0.0042(9) -0.0039(8) -0.0046(8)
C57 0.0311(11) 0.0235(12) 0.0284(13) 0.0005(10) -0.0049(10) -0.0112(10)
C58 0.0365(13) 0.0241(13) 0.0419(16) -0.0088(11) -0.0080(11) -0.0094(10)
C59 0.0346(12) 0.0325(14) 0.0353(15) -0.0124(12) -0.0114(11) -0.0082(11)
C60 0.0311(12) 0.0292(13) 0.0259(13) -0.0025(10) -0.0090(10) -0.0058(10)
C61 0.0177(9) 0.0232(11) 0.0209(11) -0.0043(9) -0.0035(8) -0.0086(8)
C62 0.0196(9) 0.0244(12) 0.0160(11) 0.0001(9) -0.0051(8) -0.0076(9)
C63 0.0243(10) 0.0247(12) 0.0303(13) 0.0055(10) -0.0056(9) -0.0074(9)
C64 0.0296(12) 0.0357(14) 0.0319(14) 0.0075(11) -0.0015(10) -0.0173(11)
C65 0.0241(11) 0.0446(15) 0.0216(12) -0.0029(11) 0.0030(9) -0.0118(11)
C66 0.0192(10) 0.0307(13) 0.0266(13) -0.0044(10) 0.0017(9) -0.0060(9)
C67 0.0214(10) 0.0145(10) 0.0221(12) 0.0009(9) -0.0053(8) -0.0057(8)
C68 0.0230(10) 0.0254(12) 0.0284(13) -0.0006(10) -0.0029(9) -0.0039(9)
C69 0.0241(11) 0.0282(13) 0.0359(15) -0.0003(11) -0.0013(10) 0.0004(10)
C70 0.0256(11) 0.0239(13) 0.0476(16) 0.0089(11) -0.0152(11) -0.0072(10)
C71 0.0343(12) 0.0272(13) 0.0266(13) 0.0022(10) -0.0114(10) -0.0140(10)
C72 0.0245(10) 0.0191(11) 0.0285(13) -0.0027(9) -0.0046(9) -0.0062(9)
C101 0.084(3) 0.092(3) 0.062(2) 0.014(2) -0.0233(19) -0.028(2)
C102 0.0384(14) 0.0501(18) 0.0561(19) -0.0045(15) -0.0075(13) -0.0165(13)
C103 0.0324(15) 0.0448(19) 0.109(3) -0.0064(19) -0.0119(17) -0.0074(14)
C104 0.0382(16) 0.071(3) 0.103(3) -0.049(2) 0.0230(18) -0.0210(17)
C105 0.0505(18) 0.088(3) 0.061(2) -0.028(2) 0.0124(15) -0.0406(19)
C106 0.0431(15) 0.058(2) 0.0471(18) -0.0009(15) -0.0036(13) -0.0270(14)
C107 0.0326(13) 0.0403(16) 0.0496(18) -0.0074(13) 0.0001(12) -0.0132(12)
C201 0.0552(17) 0.0402(17) 0.0584(19) -0.0151(14) 0.0024(14) -0.0110(14)
C202 0.0341(12) 0.0267(13) 0.0376(15) -0.0052(11) -0.0120(11) -0.0002(10)
C203 0.0367(13) 0.0324(15) 0.0519(17) 0.0007(13) -0.0011(12) -0.0106(12)
C204 0.0421(15) 0.0470(18) 0.0426(17) -0.0030(14) 0.0039(12) -0.0062(13)
C205 0.0542(17) 0.0381(16) 0.0408(17) -0.0037(13) -0.0063(13) -0.0074(14)
C206 0.0433(14) 0.0302(14) 0.0367(15) 0.0031(12) -0.0123(12) -0.0084(12)
C207 0.0304(12) 0.0317(14) 0.0353(14) 0.0027(11) -0.0081(10) -0.0059(11)
C301 0.055(4) 0.047(4) 0.021(3) -0.005(3) 0.003(3) -0.008(3)
C302 0.079(7) 0.029(4) 0.040(4) -0.010(4) 0.024(5) -0.024(5)
C303 0.117(8) 0.035(4) 0.033(4) 0.000(3) 0.025(5) 0.000(5)
C304 0.073(7) 0.099(9) 0.033(4) 0.000(5) -0.012(4) 0.006(6)
C305 0.075(6) 0.069(7) 0.073(6) -0.038(5) 0.012(5) -0.015(5)
C306 0.056(5) 0.025(4) 0.061(5) 0.000(4) 0.013(4) -0.004(4)
C307 0.068(5) 0.132(9) 0.049(5) 0.016(5) -0.007(4) -0.004(5)

loop_
_atom_type_symbol
_atom_type_description
_atom_type_scat_dispersion_real
_atom_type_scat_dispersion_imag
_atom_type_scat_source
Ga Ga 0.2307 1.6083 'International Tables Vol C Tables 4.2.6.8 and 6.1.1.4'
S S 0.1246 0.1234 'International Tables Vol C Tables 4.2.6.8 and 6.1.1.4'
P P 0.1023 0.0942 'International Tables Vol C Tables 4.2.6.8 and 6.1.1.4'
C C 0.0033 0.0016 'International Tables Vol C Tables 4.2.6.8 and 6.1.1.4'
H H 0.0000 0.0000 'International Tables Vol C Tables 4.2.6.8 and 6.1.1.4'

loop_
_geom_angle_atom_site_label_1
_geom_angle_atom_site_label_2
_geom_angle_atom_site_label_3
_geom_angle
_geom_angle_site_symmetry_1
_geom_angle_site_symmetry_3
_geom_angle_publ_flag
S2 Ga1 S1 110.08(3) . . ?
S2 Ga1 P1 90.20(2) . . ?
S1 Ga1 P1 87.53(2) . . ?
S2 Ga1 Ga2 120.56(2) . . ?
S1 Ga1 Ga2 123.87(2) . . ?
P1 Ga1 Ga2 113.538(19) . . ?
S4 Ga2 S3 114.20(3) . . ?
S4 Ga2 Ga1 112.15(2) . . ?
S3 Ga2 Ga1 128.542(19) . . ?
S4 Ga2 P2 88.03(2) . . ?
S3 Ga2 P2 84.26(2) . . ?
Ga1 Ga2 P2 118.59(2) . . ?
C1 S1 Ga1 104.54(7) . . ?
C7 S2 Ga1 102.13(8) . . ?
C19 S3 Ga2 104.72(7) . . ?
C25 S4 Ga2 101.41(7) . . ?
C8 P1 C2 106.21(9) . . ?
C8 P1 C13 107.90(9) . . ?
C2 P1 C13 108.38(10) . . ?
C8 P1 Ga1 101.71(7) . . ?
C2 P1 Ga1 104.54(7) . . ?
C13 P1 Ga1 126.50(7) . . ?
C20 P2 C31 108.58(10) . . ?
C20 P2 C26 108.24(9) . . ?
C31 P2 C26 108.39(9) . . ?
C20 P2 Ga2 105.31(7) . . ?
C31 P2 Ga2 124.96(7) . . ?
C26 P2 Ga2 100.30(7) . . ?
C2 C1 C6 118.06(19) . . ?
C2 C1 S1 124.46(15) . . ?
C6 C1 S1 117.48(16) . . ?
C3 C2 C1 120.43(19) . . ?
C3 C2 P1 121.65(16) . . ?
C1 C2 P1 117.85(15) . . ?
C4 C3 C2 120.7(2) . . ?
C3 C4 C5 119.1(2) . . ?
C6 C5 C4 121.1(2) . . ?
C5 C6 C1 120.6(2) . . ?
C8 C7 C12 118.1(2) . . ?
C8 C7 S2 124.71(16) . . ?
C12 C7 S2 117.15(18) . . ?
C7 C8 C9 119.9(2) . . ?
C7 C8 P1 119.63(15) . . ?
C9 C8 P1 120.32(18) . . ?
C10 C9 C8 120.9(2) . . ?
C9 C10 C11 119.5(2) . . ?
C10 C11 C12 120.9(2) . . ?
C11 C12 C7 120.7(2) . . ?
C14 C13 C18 119.47(19) . . ?
C14 C13 P1 121.09(15) . . ?
C18 C13 P1 119.22(17) . . ?
C15 C14 C13 120.2(2) . . ?
C16 C15 C14 119.9(2) . . ?
C17 C16 C15 120.2(2) . . ?
C16 C17 C18 120.6(2) . . ?
C17 C18 C13 119.5(2) . . ?
C24 C19 C20 118.09(19) . . ?
C24 C19 S3 118.69(17) . . ?
C20 C19 S3 123.21(15) . . ?
C21 C20 C19 120.48(18) . . ?
C21 C20 P2 123.52(16) . . ?
C19 C20 P2 115.98(15) . . ?
C22 C21 C20 120.5(2) . . ?
C23 C22 C21 119.0(2) . . ?
C24 C23 C22 121.07(19) . . ?
C23 C24 C19 120.8(2) . . ?
C30 C25 C26 117.82(19) . . ?
C30 C25 S4 117.89(16) . . ?
C26 C25 S4 124.29(16) . . ?
C27 C26 C25 120.05(19) . . ?
C27 C26 P2 121.81(16) . . ?
C25 C26 P2 118.14(15) . . ?
C28 C27 C26 121.2(2) . . ?
C27 C28 C29 119.1(2) . . ?
C30 C29 C28 120.8(2) . . ?
C29 C30 C25 120.9(2) . . ?
C36 C31 C32 119.3(2) . . ?
C36 C31 P2 122.27(17) . . ?
C32 C31 P2 118.25(15) . . ?
C33 C32 C31 120.3(2) . . ?
C32 C33 C34 120.1(2) . . ?
C35 C34 C33 120.0(2) . . ?
C34 C35 C36 120.6(2) . . ?
C35 C36 C31 119.8(2) . . ?
S5 Ga3 S6 111.41(3) . . ?
S5 Ga3 Ga4 112.86(2) . . ?
S6 Ga3 Ga4 123.67(2) . . ?
S5 Ga3 P3 89.66(2) . . ?
S6 Ga3 P3 86.50(2) . . ?
Ga4 Ga3 P3 126.180(18) . . ?
S7 Ga4 S8 108.51(2) . . ?
S7 Ga4 P4 89.38(2) . . ?
S8 Ga4 P4 88.48(2) . . ?
S7 Ga4 Ga3 122.51(2) . . ?
S8 Ga4 Ga3 121.990(19) . . ?
P4 Ga4 Ga3 115.84(2) . . ?
C37 S5 Ga3 102.06(7) . . ?
C43 S6 Ga3 104.74(7) . . ?
C55 S7 Ga4 103.35(7) . . ?
C61 S8 Ga4 104.23(7) . . ?
C44 P3 C38 106.55(9) . . ?
C44 P3 C49 105.32(10) . . ?
C38 P3 C49 109.97(9) . . ?
C44 P3 Ga3 104.36(7) . . ?
C38 P3 Ga3 100.79(7) . . ?
C49 P3 Ga3 128.22(7) . . ?
C56 P4 C62 109.94(9) . . ?
C56 P4 C67 108.20(9) . . ?
C62 P4 C67 105.91(9) . . ?
C56 P4 Ga4 103.46(7) . . ?
C62 P4 Ga4 103.90(7) . . ?
C67 P4 Ga4 124.93(7) . . ?
C38 C37 C42 118.1(2) . . ?
C38 C37 S5 125.00(15) . . ?
C42 C37 S5 116.88(17) . . ?
C39 C38 C37 119.43(19) . . ?
C39 C38 P3 121.13(17) . . ?
C37 C38 P3 119.32(15) . . ?
C40 C39 C38 121.4(2) . . ?
C41 C40 C39 119.0(2) . . ?
C40 C41 C42 121.0(2) . . ?
C41 C42 C37 121.0(2) . . ?
C44 C43 C48 118.2(2) . . ?
C44 C43 S6 123.88(16) . . ?
C48 C43 S6 117.88(16) . . ?
C45 C44 C43 120.1(2) . . ?
C45 C44 P3 121.90(16) . . ?
C43 C44 P3 117.94(16) . . ?
C46 C45 C44 120.9(2) . . ?
C45 C46 C47 119.1(2) . . ?
C48 C47 C46 120.8(2) . . ?
C47 C48 C43 120.7(2) . . ?
C54 C49 C50 119.3(2) . . ?
C54 C49 P3 123.93(17) . . ?
C50 C49 P3 116.75(15) . . ?
C51 C50 C49 120.3(2) . . ?
C52 C51 C50 120.5(2) . . ?
C53 C52 C51 119.6(2) . . ?
C52 C53 C54 120.6(2) . . ?
C49 C54 C53 119.6(2) . . ?
C60 C55 C56 118.2(2) . . ?
C60 C55 S7 116.55(17) . . ?
C56 C55 S7 125.23(16) . . ?
C57 C56 C55 119.24(19) . . ?
C57 C56 P4 122.61(17) . . ?
C55 C56 P4 118.15(16) . . ?
C58 C57 C56 121.4(2) . . ?
C57 C58 C59 119.1(2) . . ?
C60 C59 C58 120.7(2) . . ?
C59 C60 C55 121.2(2) . . ?
C66 C61 C62 118.6(2) . . ?
C66 C61 S8 117.14(16) . . ?
C62 C61 S8 124.29(15) . . ?
C63 C62 C61 119.80(18) . . ?
C63 C62 P4 121.28(16) . . ?
C61 C62 P4 118.91(16) . . ?
C64 C63 C62 120.7(2) . . ?
C63 C64 C65 119.1(2) . . ?
C66 C65 C64 121.3(2) . . ?
C65 C66 C61 120.4(2) . . ?
C72 C67 C68 119.65(18) . . ?
C72 C67 P4 119.61(15) . . ?
C68 C67 P4 120.52(16) . . ?
C69 C68 C67 119.6(2) . . ?
C70 C69 C68 120.3(2) . . ?
C71 C70 C69 120.5(2) . . ?
C70 C71 C72 119.7(2) . . ?
C67 C72 C71 120.2(2) . . ?
C107 C102 C103 117.8(3) . . ?
C107 C102 C101 120.7(3) . . ?
C103 C102 C101 121.5(3) . . ?
C104 C103 C102 121.4(3) . . ?
C105 C104 C103 119.7(3) . . ?
C106 C105 C104 119.4(3) . . ?
C105 C106 C107 120.3(3) . . ?
C106 C107 C102 121.4(3) . . ?
C207 C202 C203 118.4(2) . . ?
C207 C202 C201 119.9(2) . . ?
C203 C202 C201 121.7(2) . . ?
C204 C203 C202 121.4(3) . . ?
C203 C204 C205 119.7(3) . . ?
C204 C205 C206 120.0(3) . . ?
C207 C206 C205 120.3(3) . . ?
C206 C207 C202 120.3(2) . . ?
C306 C301 C302 120.0 . . ?
C306 C301 C307 120.0 . . ?
C302 C301 C307 120.0 . . ?
C303 C302 C301 120.0 . . ?
C302 C303 C304 120.0 . . ?
C303 C304 C305 120.0 . . ?
C306 C305 C304 120.0 . . ?
C305 C306 C301 120.0 . . ?

loop_
_geom_bond_atom_site_label_1
_geom_bond_atom_site_label_2
_geom_bond_distance
_geom_bond_site_symmetry_2
_geom_bond_publ_flag
Ga1 S2 2.2902(8) . ?
Ga1 S1 2.3155(6) . ?
Ga1 P1 2.3783(6) . ?
Ga1 Ga2 2.3832(4) . ?
Ga2 S4 2.3037(6) . ?
Ga2 S3 2.3272(7) . ?
Ga2 P2 2.3870(6) . ?
S1 C1 1.765(2) . ?
S2 C7 1.775(2) . ?
S3 C19 1.768(2) . ?
S4 C25 1.763(2) . ?
P1 C8 1.800(2) . ?
P1 C2 1.803(2) . ?
P1 C13 1.804(2) . ?
P2 C20 1.795(2) . ?
P2 C31 1.803(2) . ?
P2 C26 1.803(2) . ?
C1 C2 1.402(3) . ?
C1 C6 1.405(3) . ?
C2 C3 1.388(3) . ?
C3 C4 1.383(3) . ?
C4 C5 1.385(3) . ?
C5 C6 1.373(3) . ?
C7 C8 1.401(3) . ?
C7 C12 1.403(3) . ?
C8 C9 1.403(3) . ?
C9 C10 1.372(3) . ?
C10 C11 1.379(4) . ?
C11 C12 1.382(3) . ?
C13 C14 1.389(3) . ?
C13 C18 1.396(3) . ?
C14 C15 1.386(3) . ?
C15 C16 1.384(3) . ?
C16 C17 1.371(3) . ?
C17 C18 1.388(3) . ?
C19 C24 1.396(3) . ?
C19 C20 1.405(3) . ?
C20 C21 1.391(3) . ?
C21 C22 1.389(3) . ?
C22 C23 1.381(3) . ?
C23 C24 1.381(3) . ?
C25 C30 1.405(3) . ?
C25 C26 1.411(3) . ?
C26 C27 1.393(3) . ?
C27 C28 1.374(3) . ?
C28 C29 1.391(3) . ?
C29 C30 1.380(3) . ?
C31 C36 1.390(3) . ?
C31 C32 1.394(3) . ?
C32 C33 1.380(3) . ?
C33 C34 1.384(3) . ?
C34 C35 1.372(3) . ?
C35 C36 1.388(3) . ?
Ga3 S5 2.2891(7) . ?
Ga3 S6 2.3219(7) . ?
Ga3 Ga4 2.3935(4) . ?
Ga3 P3 2.3969(6) . ?
Ga4 S7 2.2945(6) . ?
Ga4 S8 2.3142(6) . ?
Ga4 P4 2.3832(7) . ?
S5 C37 1.765(2) . ?
S6 C43 1.768(2) . ?
S7 C55 1.773(2) . ?
S8 C61 1.769(2) . ?
P3 C44 1.803(2) . ?
P3 C38 1.807(2) . ?
P3 C49 1.817(2) . ?
P4 C56 1.798(2) . ?
P4 C62 1.801(2) . ?
P4 C67 1.811(2) . ?
C37 C38 1.405(3) . ?
C37 C42 1.403(3) . ?
C38 C39 1.400(3) . ?
C39 C40 1.381(3) . ?
C40 C41 1.375(3) . ?
C41 C42 1.379(3) . ?
C43 C44 1.401(3) . ?
C43 C48 1.402(3) . ?
C44 C45 1.391(3) . ?
C45 C46 1.379(3) . ?
C46 C47 1.386(3) . ?
C47 C48 1.377(3) . ?
C49 C54 1.377(3) . ?
C49 C50 1.384(3) . ?
C50 C51 1.380(3) . ?
C51 C52 1.371(3) . ?
C52 C53 1.364(4) . ?
C53 C54 1.397(3) . ?
C55 C60 1.400(3) . ?
C55 C56 1.416(3) . ?
C56 C57 1.397(3) . ?
C57 C58 1.380(3) . ?
C58 C59 1.386(3) . ?
C59 C60 1.374(3) . ?
C61 C66 1.402(3) . ?
C61 C62 1.405(3) . ?
C62 C63 1.401(3) . ?
C63 C64 1.380(3) . ?
C64 C65 1.386(3) . ?
C65 C66 1.373(3) . ?
C67 C72 1.385(3) . ?
C67 C68 1.395(3) . ?
C68 C69 1.383(3) . ?
C69 C70 1.377(3) . ?
C70 C71 1.376(3) . ?
C71 C72 1.390(3) . ?
C101 C102 1.504(4) . ?
C102 C107 1.377(4) . ?
C102 C103 1.382(4) . ?
C103 C104 1.383(4) . ?
C104 C105 1.379(5) . ?
C105 C106 1.375(4) . ?
C106 C107 1.375(4) . ?
C201 C202 1.492(3) . ?
C202 C207 1.389(3) . ?
C202 C203 1.397(3) . ?
C203 C204 1.365(4) . ?
C204 C205 1.379(4) . ?
C205 C206 1.386(4) . ?
C206 C207 1.376(3) . ?
C301 C306 1.3840 . ?
C301 C302 1.3840 . ?
C301 C307 1.5130 . ?
C302 C303 1.3840 . ?
C303 C304 1.3840 . ?
C304 C305 1.3840 . ?
C305 C306 1.3840 . ?

loop_
_geom_torsion_atom_site_label_1
_geom_torsion_atom_site_label_2
_geom_torsion_atom_site_label_3
_geom_torsion_atom_site_label_4
_geom_torsion
_geom_torsion_site_symmetry_1
_geom_torsion_site_symmetry_2
_geom_torsion_site_symmetry_3
_geom_torsion_site_symmetry_4
_geom_torsion_publ_flag
S2 Ga1 Ga2 S4 76.18(3) . . . . ?
S1 Ga1 Ga2 S4 -132.62(3) . . . . ?
P1 Ga1 Ga2 S4 -28.98(3) . . . . ?
S2 Ga1 Ga2 S3 -130.95(3) . . . . ?
S1 Ga1 Ga2 S3 20.25(3) . . . . ?
P1 Ga1 Ga2 S3 123.89(3) . . . . ?
S2 Ga1 Ga2 P2 -24.18(3) . . . . ?
S1 Ga1 Ga2 P2 127.02(3) . . . . ?
P1 Ga1 Ga2 P2 -129.33(2) . . . . ?
S2 Ga1 S1 C1 -97.19(8) . . . . ?
P1 Ga1 S1 C1 -7.88(8) . . . . ?
Ga2 Ga1 S1 C1 109.03(7) . . . . ?
S1 Ga1 S2 C7 76.56(7) . . . . ?
P1 Ga1 S2 C7 -10.88(7) . . . . ?
Ga2 Ga1 S2 C7 -128.64(7) . . . . ?
S4 Ga2 S3 C19 -105.89(7) . . . . ?
Ga1 Ga2 S3 C19 101.68(7) . . . . ?
P2 Ga2 S3 C19 -20.65(7) . . . . ?
S3 Ga2 S4 C25 60.79(8) . . . . ?
Ga1 Ga2 S4 C25 -142.22(8) . . . . ?
P2 Ga2 S4 C25 -22.02(8) . . . . ?
S2 Ga1 P1 C8 8.75(7) . . . . ?
S1 Ga1 P1 C8 -101.33(7) . . . . ?
Ga2 Ga1 P1 C8 132.53(7) . . . . ?
S2 Ga1 P1 C2 119.14(7) . . . . ?
S1 Ga1 P1 C2 9.05(7) . . . . ?
Ga2 Ga1 P1 C2 -117.08(7) . . . . ?
S2 Ga1 P1 C13 -114.20(9) . . . . ?
S1 Ga1 P1 C13 135.71(9) . . . . ?
Ga2 Ga1 P1 C13 9.58(9) . . . . ?
S4 Ga2 P2 C20 136.33(7) . . . . ?
S3 Ga2 P2 C20 21.77(7) . . . . ?
Ga1 Ga2 P2 C20 -109.41(7) . . . . ?
S4 Ga2 P2 C31 -97.19(8) . . . . ?
S3 Ga2 P2 C31 148.25(8) . . . . ?
Ga1 Ga2 P2 C31 17.07(8) . . . . ?
S4 Ga2 P2 C26 24.02(7) . . . . ?
S3 Ga2 P2 C26 -90.54(7) . . . . ?
Ga1 Ga2 P2 C26 138.28(7) . . . . ?
Ga1 S1 C1 C2 5.2(2) . . . . ?
Ga1 S1 C1 C6 -174.45(15) . . . . ?
C6 C1 C2 C3 -0.4(3) . . . . ?
S1 C1 C2 C3 179.86(17) . . . . ?
C6 C1 C2 P1 -177.63(16) . . . . ?
S1 C1 C2 P1 2.7(3) . . . . ?
C8 P1 C2 C3 -78.9(2) . . . . ?
C13 P1 C2 C3 36.8(2) . . . . ?
Ga1 P1 C2 C3 174.01(17) . . . . ?
C8 P1 C2 C1 98.24(18) . . . . ?
C13 P1 C2 C1 -146.05(16) . . . . ?
Ga1 P1 C2 C1 -8.85(18) . . . . ?
C1 C2 C3 C4 0.1(3) . . . . ?
P1 C2 C3 C4 177.13(18) . . . . ?
C2 C3 C4 C5 0.4(4) . . . . ?
C3 C4 C5 C6 -0.4(4) . . . . ?
C4 C5 C6 C1 0.1(4) . . . . ?
C2 C1 C6 C5 0.4(3) . . . . ?
S1 C1 C6 C5 -179.89(18) . . . . ?
Ga1 S2 C7 C8 12.83(19) . . . . ?
Ga1 S2 C7 C12 -168.66(15) . . . . ?
C12 C7 C8 C9 -1.0(3) . . . . ?
S2 C7 C8 C9 177.47(16) . . . . ?
C12 C7 C8 P1 175.27(16) . . . . ?
S2 C7 C8 P1 -6.2(3) . . . . ?
C2 P1 C8 C7 -112.99(17) . . . . ?
C13 P1 C8 C7 130.98(16) . . . . ?
Ga1 P1 C8 C7 -3.88(17) . . . . ?
C2 P1 C8 C9 63.29(18) . . . . ?
C13 P1 C8 C9 -52.74(19) . . . . ?
Ga1 P1 C8 C9 172.40(15) . . . . ?
C7 C8 C9 C10 1.0(3) . . . . ?
P1 C8 C9 C10 -175.29(17) . . . . ?
C8 C9 C10 C11 -0.1(4) . . . . ?
C9 C10 C11 C12 -0.8(4) . . . . ?
C10 C11 C12 C7 0.7(4) . . . . ?
C8 C7 C12 C11 0.2(3) . . . . ?
S2 C7 C12 C11 -178.40(18) . . . . ?
C8 P1 C13 C14 150.58(16) . . . . ?
C2 P1 C13 C14 35.98(19) . . . . ?
Ga1 P1 C13 C14 -89.12(17) . . . . ?
C8 P1 C13 C18 -34.91(19) . . . . ?
C2 P1 C13 C18 -149.52(16) . . . . ?
Ga1 P1 C13 C18 85.38(17) . . . . ?
C18 C13 C14 C15 1.9(3) . . . . ?
P1 C13 C14 C15 176.36(16) . . . . ?
C13 C14 C15 C16 -0.7(3) . . . . ?
C14 C15 C16 C17 -0.5(3) . . . . ?
C15 C16 C17 C18 0.5(3) . . . . ?
C16 C17 C18 C13 0.6(3) . . . . ?
C14 C13 C18 C17 -1.8(3) . . . . ?
P1 C13 C18 C17 -176.43(16) . . . . ?
Ga2 S3 C19 C24 -162.14(15) . . . . ?
Ga2 S3 C19 C20 17.15(19) . . . . ?
C24 C19 C20 C21 2.2(3) . . . . ?
S3 C19 C20 C21 -177.07(16) . . . . ?
C24 C19 C20 P2 -179.34(15) . . . . ?
S3 C19 C20 P2 1.4(2) . . . . ?
C31 P2 C20 C21 23.7(2) . . . . ?
C26 P2 C20 C21 -93.75(19) . . . . ?
Ga2 P2 C20 C21 159.67(16) . . . . ?
C31 P2 C20 C19 -154.66(15) . . . . ?
C26 P2 C20 C19 87.88(17) . . . . ?
Ga2 P2 C20 C19 -18.70(17) . . . . ?
C19 C20 C21 C22 -0.6(3) . . . . ?
P2 C20 C21 C22 -178.88(16) . . . . ?
C20 C21 C22 C23 -0.9(3) . . . . ?
C21 C22 C23 C24 0.7(3) . . . . ?
C22 C23 C24 C19 1.0(3) . . . . ?
C20 C19 C24 C23 -2.4(3) . . . . ?
S3 C19 C24 C23 176.90(17) . . . . ?
Ga2 S4 C25 C30 -163.78(17) . . . . ?
Ga2 S4 C25 C26 16.2(2) . . . . ?
C30 C25 C26 C27 4.7(3) . . . . ?
S4 C25 C26 C27 -175.21(17) . . . . ?
C30 C25 C26 P2 -175.35(17) . . . . ?
S4 C25 C26 P2 4.7(3) . . . . ?
C20 P2 C26 C27 47.9(2) . . . . ?
C31 P2 C26 C27 -69.65(19) . . . . ?
Ga2 P2 C26 C27 157.97(17) . . . . ?
C20 P2 C26 C25 -131.96(17) . . . . ?
C31 P2 C26 C25 110.45(17) . . . . ?
Ga2 P2 C26 C25 -21.93(17) . . . . ?
C25 C26 C27 C28 -3.5(3) . . . . ?
P2 C26 C27 C28 176.59(19) . . . . ?
C26 C27 C28 C29 -0.2(4) . . . . ?
C27 C28 C29 C30 2.6(4) . . . . ?
C28 C29 C30 C25 -1.2(4) . . . . ?
C26 C25 C30 C29 -2.4(4) . . . . ?
S4 C25 C30 C29 177.5(2) . . . . ?
C20 P2 C31 C36 -125.49(17) . . . . ?
C26 P2 C31 C36 -8.1(2) . . . . ?
Ga2 P2 C31 C36 109.41(17) . . . . ?
C20 P2 C31 C32 59.93(18) . . . . ?
C26 P2 C31 C32 177.30(16) . . . . ?
Ga2 P2 C31 C32 -65.17(18) . . . . ?
C36 C31 C32 C33 0.6(3) . . . . ?
P2 C31 C32 C33 175.31(17) . . . . ?
C31 C32 C33 C34 0.0(3) . . . . ?
C32 C33 C34 C35 -0.6(3) . . . . ?
C33 C34 C35 C36 0.6(3) . . . . ?
C34 C35 C36 C31 0.0(3) . . . . ?
C32 C31 C36 C35 -0.6(3) . . . . ?
P2 C31 C36 C35 -175.09(16) . . . . ?
S5 Ga3 Ga4 S7 -93.45(3) . . . . ?
S6 Ga3 Ga4 S7 127.37(3) . . . . ?
P3 Ga3 Ga4 S7 14.02(3) . . . . ?
S5 Ga3 Ga4 S8 119.21(3) . . . . ?
S6 Ga3 Ga4 S8 -19.97(3) . . . . ?
P3 Ga3 Ga4 S8 -133.32(3) . . . . ?
S5 Ga3 Ga4 P4 13.67(3) . . . . ?
S6 Ga3 Ga4 P4 -125.50(3) . . . . ?
P3 Ga3 Ga4 P4 121.15(3) . . . . ?
S6 Ga3 S5 C37 -71.08(7) . . . . ?
Ga4 Ga3 S5 C37 144.68(7) . . . . ?
P3 Ga3 S5 C37 15.03(7) . . . . ?
S5 Ga3 S6 C43 101.64(7) . . . . ?
Ga4 Ga3 S6 C43 -118.68(7) . . . . ?
P3 Ga3 S6 C43 13.38(7) . . . . ?
S8 Ga4 S7 C55 -93.60(7) . . . . ?
P4 Ga4 S7 C55 -5.40(7) . . . . ?
Ga3 Ga4 S7 C55 115.26(7) . . . . ?
S7 Ga4 S8 C61 91.48(7) . . . . ?
P4 Ga4 S8 C61 2.64(7) . . . . ?
Ga3 Ga4 S8 C61 -117.19(7) . . . . ?
S5 Ga3 P3 C44 -124.93(7) . . . . ?
S6 Ga3 P3 C44 -13.46(7) . . . . ?
Ga4 Ga3 P3 C44 116.59(7) . . . . ?
S5 Ga3 P3 C38 -14.56(7) . . . . ?
S6 Ga3 P3 C38 96.91(7) . . . . ?
Ga4 Ga3 P3 C38 -133.04(7) . . . . ?
S5 Ga3 P3 C49 111.79(9) . . . . ?
S6 Ga3 P3 C49 -136.74(9) . . . . ?
Ga4 Ga3 P3 C49 -6.69(9) . . . . ?
S7 Ga4 P4 C56 5.57(7) . . . . ?
S8 Ga4 P4 C56 114.10(7) . . . . ?
Ga3 Ga4 P4 C56 -120.73(7) . . . . ?
S7 Ga4 P4 C62 -109.30(7) . . . . ?
S8 Ga4 P4 C62 -0.77(7) . . . . ?
Ga3 Ga4 P4 C62 124.41(7) . . . . ?
S7 Ga4 P4 C67 129.55(8) . . . . ?
S8 Ga4 P4 C67 -121.92(8) . . . . ?
Ga3 Ga4 P4 C67 3.25(9) . . . . ?
Ga3 S5 C37 C38 -13.86(19) . . . . ?
Ga3 S5 C37 C42 167.15(15) . . . . ?
C42 C37 C38 C39 -3.3(3) . . . . ?
S5 C37 C38 C39 177.70(16) . . . . ?
C42 C37 C38 P3 -179.36(16) . . . . ?
S5 C37 C38 P3 1.7(3) . . . . ?
C44 P3 C38 C39 -56.37(19) . . . . ?
C49 P3 C38 C39 57.3(2) . . . . ?
Ga3 P3 C38 C39 -165.03(16) . . . . ?
C44 P3 C38 C37 119.60(17) . . . . ?
C49 P3 C38 C37 -126.74(17) . . . . ?
Ga3 P3 C38 C37 10.94(17) . . . . ?
C37 C38 C39 C40 3.2(3) . . . . ?
P3 C38 C39 C40 179.13(17) . . . . ?
C38 C39 C40 C41 -0.6(3) . . . . ?
C39 C40 C41 C42 -1.8(3) . . . . ?
C40 C41 C42 C37 1.6(3) . . . . ?
C38 C37 C42 C41 1.0(3) . . . . ?
S5 C37 C42 C41 -179.91(17) . . . . ?
Ga3 S6 C43 C44 -11.78(18) . . . . ?
Ga3 S6 C43 C48 170.22(14) . . . . ?
C48 C43 C44 C45 0.3(3) . . . . ?
S6 C43 C44 C45 -177.65(15) . . . . ?
C48 C43 C44 P3 178.29(15) . . . . ?
S6 C43 C44 P3 0.3(2) . . . . ?
C38 P3 C44 C45 82.75(19) . . . . ?
C49 P3 C44 C45 -34.05(19) . . . . ?
Ga3 P3 C44 C45 -171.12(16) . . . . ?
C38 P3 C44 C43 -95.16(17) . . . . ?
C49 P3 C44 C43 148.04(15) . . . . ?
Ga3 P3 C44 C43 10.96(16) . . . . ?
C43 C44 C45 C46 1.7(3) . . . . ?
P3 C44 C45 C46 -176.19(17) . . . . ?
C44 C45 C46 C47 -2.2(3) . . . . ?
C45 C46 C47 C48 0.7(3) . . . . ?
C46 C47 C48 C43 1.4(3) . . . . ?
C44 C43 C48 C47 -1.9(3) . . . . ?
S6 C43 C48 C47 176.26(17) . . . . ?
C44 P3 C49 C54 110.5(2) . . . . ?
C38 P3 C49 C54 -4.0(2) . . . . ?
Ga3 P3 C49 C54 -126.64(19) . . . . ?
C44 P3 C49 C50 -69.8(2) . . . . ?
C38 P3 C49 C50 175.73(18) . . . . ?
Ga3 P3 C49 C50 53.1(2) . . . . ?
C54 C49 C50 C51 -0.2(4) . . . . ?
P3 C49 C50 C51 -179.9(2) . . . . ?
C49 C50 C51 C52 0.7(4) . . . . ?
C50 C51 C52 C53 -0.7(4) . . . . ?
C51 C52 C53 C54 0.2(4) . . . . ?
C50 C49 C54 C53 -0.3(4) . . . . ?
P3 C49 C54 C53 179.34(19) . . . . ?
C52 C53 C54 C49 0.4(4) . . . . ?
Ga4 S7 C55 C60 -175.61(14) . . . . ?
Ga4 S7 C55 C56 4.61(18) . . . . ?
C60 C55 C56 C57 -0.4(3) . . . . ?
S7 C55 C56 C57 179.36(16) . . . . ?
C60 C55 C56 P4 -179.71(15) . . . . ?
S7 C55 C56 P4 0.1(2) . . . . ?
C62 P4 C56 C57 -73.35(19) . . . . ?
C67 P4 C56 C57 41.9(2) . . . . ?
Ga4 P4 C56 C57 176.19(16) . . . . ?
C62 P4 C56 C55 105.91(17) . . . . ?
C67 P4 C56 C55 -138.85(16) . . . . ?
Ga4 P4 C56 C55 -4.54(16) . . . . ?
C55 C56 C57 C58 0.4(3) . . . . ?
P4 C56 C57 C58 179.67(16) . . . . ?
C56 C57 C58 C59 -0.5(3) . . . . ?
C57 C58 C59 C60 0.5(3) . . . . ?
C58 C59 C60 C55 -0.6(3) . . . . ?
C56 C55 C60 C59 0.5(3) . . . . ?
S7 C55 C60 C59 -179.30(18) . . . . ?
Ga4 S8 C61 C66 176.66(14) . . . . ?
Ga4 S8 C61 C62 -5.15(19) . . . . ?
C66 C61 C62 C63 2.0(3) . . . . ?
S8 C61 C62 C63 -176.14(16) . . . . ?
C66 C61 C62 P4 -176.78(15) . . . . ?
S8 C61 C62 P4 5.1(2) . . . . ?
C56 P4 C62 C63 69.05(19) . . . . ?
C67 P4 C62 C63 -47.63(19) . . . . ?
Ga4 P4 C62 C63 179.22(16) . . . . ?
C56 P4 C62 C61 -112.17(17) . . . . ?
C67 P4 C62 C61 131.15(16) . . . . ?
Ga4 P4 C62 C61 -2.00(17) . . . . ?
C61 C62 C63 C64 -1.1(3) . . . . ?
P4 C62 C63 C64 177.71(16) . . . . ?
C62 C63 C64 C65 -0.3(3) . . . . ?
C63 C64 C65 C66 0.6(3) . . . . ?
C64 C65 C66 C61 0.4(3) . . . . ?
C62 C61 C66 C65 -1.7(3) . . . . ?
S8 C61 C66 C65 176.59(17) . . . . ?
C56 P4 C67 C72 -153.25(17) . . . . ?
C62 P4 C67 C72 -35.4(2) . . . . ?
Ga4 P4 C67 C72 84.84(18) . . . . ?
C56 P4 C67 C68 32.3(2) . . . . ?
C62 P4 C67 C68 150.10(18) . . . . ?
Ga4 P4 C67 C68 -89.65(19) . . . . ?
C72 C67 C68 C69 2.1(3) . . . . ?
P4 C67 C68 C69 176.56(18) . . . . ?
C67 C68 C69 C70 -0.7(4) . . . . ?
C68 C69 C70 C71 -0.9(4) . . . . ?
C69 C70 C71 C72 0.9(4) . . . . ?
C68 C67 C72 C71 -2.0(3) . . . . ?
P4 C67 C72 C71 -176.54(17) . . . . ?
C70 C71 C72 C67 0.5(3) . . . . ?
C107 C102 C103 C104 -0.5(4) . . . . ?
C101 C102 C103 C104 178.4(3) . . . . ?
C102 C103 C104 C105 0.0(5) . . . . ?
C103 C104 C105 C106 0.9(5) . . . . ?
C104 C105 C106 C107 -1.3(4) . . . . ?
C105 C106 C107 C102 0.9(4) . . . . ?
C103 C102 C107 C106 0.1(4) . . . . ?
C101 C102 C107 C106 -178.8(3) . . . . ?
C207 C202 C203 C204 -0.7(4) . . . . ?
C201 C202 C203 C204 179.2(2) . . . . ?
C202 C203 C204 C205 0.6(4) . . . . ?
C203 C204 C205 C206 0.1(4) . . . . ?
C204 C205 C206 C207 -0.7(4) . . . . ?
C205 C206 C207 C202 0.6(3) . . . . ?
C203 C202 C207 C206 0.1(3) . . . . ?
C201 C202 C207 C206 -179.9(2) . . . . ?
C306 C301 C302 C303 0.0 . . . . ?
C307 C301 C302 C303 180.0 . . . . ?
C301 C302 C303 C304 0.0 . . . . ?
C302 C303 C304 C305 0.0 . . . . ?
C303 C304 C305 C306 0.0 . . . . ?
C304 C305 C306 C301 0.0 . . . . ?
C302 C301 C306 C305 0.0 . . . . ?
C307 C301 C306 C305 180.0 . . . . ?
